data_2007692
loop_
_publ_author_name
'Chirayil, Thomas'
'Zavalij, Peter Y.'
'Whittingham, M. Stanley'

_publ_section_title
;
 The Inserting Host--Guest System in
 [N(CH~3~)~4~]~8~[(CH~3~COO)V~22~O~54~].4.25H~2~O
;
_journal_issue 10
_journal_name_full 'Acta Crystallographica Section C'
_journal_page_first 1441
_journal_page_last 1444
_journal_paper_doi 10.1107/S0108270198006404
_journal_volume 54
_journal_year 1998
_chemical_formula_iupac '(C4 H12 N)8 [V22 O54] (C2 H3 O2) , 4.25H2 O'
_chemical_formula_moiety '8(C4 H12 N 1+) , C2 H3 O56 V22 8- , 4.25(H2 O)'
_chemical_formula_sum 'C34 H107.5 N8 O60.25 V22'
_chemical_formula_weight 2713.4
_chemical_name_systematic ' octakis-tetramethylammonium acetate,docosavanadate hydrate'
_space_group_IT_number 86
_symmetry_cell_setting tetragonal
_symmetry_space_group_name_Hall '-P 4bc'
_symmetry_space_group_name_H-M 'P 42/n :2'
_cell_angle_alpha 90
_cell_angle_beta 90
_cell_angle_gamma 90
_cell_formula_units_Z 2
_cell_length_a 14.4890(2)
_cell_length_b 14.4890(2)
_cell_length_c 21.5432(3)
_cell_measurement_reflns_used 512
_cell_measurement_temperature 295
_cell_measurement_theta_max 27.58
_cell_measurement_theta_min 3.17
_cell_volume 4522.59(11)
_computing_cell_refinement 'SAINT (Siemens, 1995)'
_computing_data_collection 'SMART (Siemens, 1995)'
_computing_data_reduction SAINT
_computing_molecular_graphics 'PLATON97, PLUTON97 (Spek, 1990)'
_computing_publication_material CSD
_computing_structure_refinement CSD
_computing_structure_solution 'CSD (Akselrud et al., 1993)'
_diffrn_ambient_temperature 295
_diffrn_measurement_device 'Siemens Smart CCD'
_diffrn_measurement_method '\w scans'
_diffrn_radiation_monochromator graphite
_diffrn_radiation_source 'sealed tube'
_diffrn_radiation_type MoK\a
_diffrn_radiation_wavelength 0.71073
_diffrn_reflns_av_R_equivalents 0.051
_diffrn_reflns_av_sigmaI/netI 0.031
_diffrn_reflns_limit_h_max 19
_diffrn_reflns_limit_h_min -18
_diffrn_reflns_limit_k_max 15
_diffrn_reflns_limit_k_min -19
_diffrn_reflns_limit_l_max 28
_diffrn_reflns_limit_l_min -19
_diffrn_reflns_number 27168
_diffrn_reflns_theta_max 28.2
_diffrn_reflns_theta_min 1
_diffrn_standards_decay_% 0.6
_exptl_absorpt_coefficient_mu 2.25
_exptl_absorpt_correction_T_max 0.67
_exptl_absorpt_correction_T_min 0.57
_exptl_absorpt_correction_type 'multiscan SADABS (Sheldrick, 1996)'
_exptl_crystal_colour black
_exptl_crystal_density_diffrn 1.993
_exptl_crystal_density_method none
_exptl_crystal_description prism
_exptl_crystal_F_000 2711.3
_exptl_crystal_size_max 0.24
_exptl_crystal_size_mid 0.24
_exptl_crystal_size_min 0.18
_refine_diff_density_max 0.70
_refine_diff_density_min -0.73
_refine_ls_extinction_method none
_refine_ls_goodness_of_fit_obs 1.53
_refine_ls_hydrogen_treatment noref
_refine_ls_matrix_type fullcycle
_refine_ls_number_parameters 321
_refine_ls_number_reflns 4991
_refine_ls_R_factor_obs 0.052
_refine_ls_shift/esd_max 0.01
_refine_ls_structure_factor_coef F
_refine_ls_weighting_details 'w = 1/[\s(F~o~)^2^+0.004F~o~^2^]'
_refine_ls_weighting_scheme calc
_refine_ls_wR_factor_obs 0.076
_reflns_number_observed 4991
_reflns_number_total 5459
_reflns_observed_criterion 'F~o~ > 4\s(F~o~)'
_cod_data_source_file bk1386.cif
_cod_data_source_block TMA8V22O54
_cod_depositor_comments
;
The following automatic conversions were performed:

'_refine_ls_weighting_scheme' value '1/[\s(F~o~)^2^+0.004F~o~^2^]'
was changed to 'calc'. New tag '_refine_ls_weighting_details' was
created. The value of the new tag was set to 'w =
1/[\s(F~o~)^2^+0.004F~o~^2^]'.

Automatic conversion script
Id: cif_fix_values 3143 2015-03-26 13:38:13Z robertas 
;
_cod_original_cell_volume 4522.6(2)
_cod_original_sg_symbol_H-M 'P 42/n'
_cod_database_code 2007692

loop_
_symmetry_equiv_pos_as_xyz
x,y,z
-y,1/2+x,1/2+z
1/2-x,1/2-y,z
1/2+y,-x,1/2+z
-x,-y,-z
y,-1/2-x,-1/2-z
-1/2+x,-1/2+y,-z
-1/2-y,x,-1/2-z

loop_
_atom_site_aniso_label
_atom_site_aniso_U_11
_atom_site_aniso_U_22
_atom_site_aniso_U_33
_atom_site_aniso_U_12
_atom_site_aniso_U_13
_atom_site_aniso_U_23
V1 0.0198(4) 0.0273(5) 0.0187(5) -0.0032(3) 0 0
V2 0.0233(3) 0.0207(3) 0.0199(3) 0.0011(2) -0.0017(2) 0.0025(2)
V3 0.0215(3) 0.0222(3) 0.0204(3) -0.0019(2) -0.0025(2) 0.0012(2)
V4 0.0237(3) 0.0276(3) 0.0191(4) -0.0069(2) 0.0001(2) 0.0006(2)
V5 0.0192(3) 0.0309(4) 0.0195(4) -0.0046(2) -0.0013(2) -0.0004(2)
V6 0.0224(3) 0.0244(3) 0.0172(3) -0.0019(2) -0.0021(2) 0.0047(2)
O1 0.038(2) 0.041(2) 0.023(2) -0.005(2) 0 0
O2 0.049(2) 0.0264(15) 0.030(2) 0.0024(13) -0.0007(13) 0.0029(12)
O3 0.040(2) 0.0278(15) 0.039(2) -0.0121(13) -0.0077(13) 0.0001(13)
O4 0.041(2) 0.038(2) 0.034(2) -0.0099(13) 0.0004(14) 0.0132(14)
O5 0.0245(15) 0.056(2) 0.036(2) -0.0069(14) -0.0088(13) 0.0034(15)
O6 0.041(2) 0.039(2) 0.027(2) 0.0019(14) -0.0064(13) 0.0115(13)
O7 0.0305(15) 0.039(2) 0.0223(14) -0.0055(12) 0.0058(12) -0.0035(13)
O8 0.0291(15) 0.0317(15) 0.0276(15) -0.0007(12) -0.0045(12) -0.0048(12)
O9 0.0201(12) 0.0270(13) 0.0262(14) -0.0033(10) 0.0006(10) -0.0025(11)
O10 0.0241(13) 0.0276(13) 0.0225(14) -0.0027(10) 0.0013(11) 0.0006(11)
O11 0.0252(13) 0.040(2) 0.0201(13) 0.0089(11) -0.0040(11) -0.0029(12)
O12 0.0270(14) 0.045(2) 0.0198(14) 0.0059(12) 0.0004(11) 0.0046(12)
O13 0.0232(13) 0.037(2) 0.0226(13) -0.0020(11) -0.0022(11) -0.0029(12)
O14 0.0263(13) 0.0262(14) 0.0236(13) -0.0028(10) 0.0032(11) -0.0027(11)
O1w 0.147(13) 0.30(2) 0.025(5) 0.001(12) 0 0
O2w 0.085(8) 0.163(13) 0.110(10) -0.049(7) -0.044(7) -0.001(8)
N1 0.028(2) 0.037(2) 0.033(2) -0.0049(15) -0.0015(15) 0.0063(15)
C1 0.104(6) 0.065(4) 0.040(3) -0.013(4) -0.015(4) 0.000(3)
C2 0.046(3) 0.064(4) 0.047(3) 0.013(2) -0.019(2) 0.000(3)
C3 0.040(3) 0.104(6) 0.067(4) 0.016(3) 0.019(3) 0.033(4)
C4 0.068(5) 0.043(4) 0.149(9) -0.007(3) 0.013(5) 0.019(4)
N2 0.039(2) 0.039(2) 0.048(2) -0.009(2) 0.008(2) -0.009(2)
C5 0.080(5) 0.091(5) 0.068(5) -0.051(4) 0.010(4) -0.005(4)
C6a 0.088(7) 0.075(6) 0.076(7) -0.022(5) -0.042(6) 0.027(5)
C7a 0.30(2) 0.086(8) 0.049(6) -0.118(12) 0.017(9) -0.023(6)
C8a 0.042(5) 0.134(11) 0.118(11) 0.016(6) -0.009(6) -0.006(9)
C6b 0.07(2) 0.044(12) 0.10(2) 0.005(11) -0.06(2) 0.008(13)
C7b 0.046(8) 0.13(2) 0.040(8) -0.040(11) 0.015(7) -0.019(11)
C8b 0.11(2) 0.056(14) 0.07(2) 0.038(14) 0.06(2) 0.047(13)
C1a 0.084(10) 0.096(12) 0.25(3) -0.003(9) 0 0
O1a 0.24(3) 0.33(4) 0.17(2) 0.08(3) 0.11(2) -0.07(2)

loop_
_atom_site_label
_atom_site_fract_x
_atom_site_fract_y
_atom_site_fract_z
_atom_site_U_iso_or_equiv
_atom_site_thermal_displace_type
_atom_site_occupancy
_atom_site_type_symbol
V1 0.25 0.25 0.03148(4) 0.0220(3) Uani 1. V
V2 0.23621(4) 0.52889(4) 0.21924(3) 0.0213(2) Uani 1. V
V3 0.41587(4) 0.47764(4) 0.27946(3) 0.0213(2) Uani 1. V
V4 0.35498(5) 0.44208(5) 0.11479(3) 0.0235(2) Uani 1. V
V5 0.02899(4) 0.27279(5) 0.11561(3) 0.0232(2) Uani 1. V
V6 0.15704(4) 0.42073(4) 0.07909(3) 0.0214(2) Uani 1. V
O1 0.25 0.25 -0.0435(2) 0.0341(13) Uani 1. O
O2 0.2319(2) 0.6396(2) 0.214650(10) 0.0351(10) Uani 1. O
O3 0.4809(2) 0.5682(2) 0.2807(2) 0.0356(10) Uani 1. O
O4 0.4077(2) 0.5201(2) 0.0748(2) 0.0377(10) Uani 1. O
O5 -0.0652(2) 0.2705(3) 0.0757(2) 0.0387(10) Uani 1. O
O6 0.1208(2) 0.4844(2) 0.02232(2) 0.0360(10) Uani 1. O
O7 0.1224(2) 0.4895(2) 0.234680(10) 0.0307(9) Uani 1. O
O8 0.4344(2) 0.3481(2) 0.123710(10) 0.0295(9) Uani 1. O
O9 0.2784(2) 0.3760(2) 0.056530(10) 0.0244(8) Uani 1. O
O10 0.1297(2) 0.2953(2) 0.058350(10) 0.0247(8) Uani 1. O
O11 0.3595(2) 0.4799(2) 0.199080(10) 0.0285(8) Uani 1. O
O12 0.2864(2) 0.5065(2) 0.299730(10) 0.0305(9) Uani 1. O
O13 0.2258(2) 0.4941(2) 0.130630(10) 0.0277(8) Uani 1. O
O14 0.0591(2) 0.4057(2) 0.132310(10) 0.0254(8) Uani 1. O
O1w 0.25 0.25 0.6694(4) 0.158(9) Uani 0.87(4) O
O2w 0.1540(7) 0.1421(9) 0.7535(5) 0.119(6) Uani 0.63(2) O
N1 0.9579(3) 0.2705(3) 0.8919(2) 0.0326(11) Uani 1. N
C1 0.9464(6) 0.2162(5) 0.8328(3) 0.070(3) Uani 1. C
C2 1.0237(4) 0.2164(5) 0.9319(3) 0.052(2) Uani 1. C
C3 0.8676(4) 0.2769(6) 0.9237(4) 0.070(3) Uani 1. C
C4 0.9934(6) 0.3632(5) 0.8776(5) 0.087(4) Uani 1. C
N2 0.7933(3) 0.0535(3) 0.1100(2) 0.0418(13) Uani 1. N
C5 0.7239(6) -0.0220(7) 0.1117(4) 0.080(3) Uani 1. C
C6a 0.7656(8) 0.1177(8) 0.0529(5) 0.080(4) Uani 0.75(2) C
C7a 0.793(2) 0.1088(9) 0.1668(5) 0.145(8) Uani 0.75(2) C
C8a 0.8862(7) 0.0190(11) 0.0917(7) 0.098(6) Uani 0.75(2) C
C6b 0.879(2) 0.013(2) 0.161(2) 0.072(10) Uani 0.25(2) C
C7b 0.8568(13) 0.048(2) 0.0555(9) 0.057(8) Uani 0.25(2) C
C8b 0.766(2) 0.142(2) 0.1402(14) 0.079(11) Uani 0.25(2) C
C1a 0.25 0.25 0.2131(12) 0.144(12) Uani 1.0 C
O1a 0.289(2) 0.192(3) 0.1814(12) 0.24(2) Uani 0.5 O
H1 0.87560 0.31830 0.96880 0.10132 Uiso 1. H
H2 0.90760 0.24760 0.80370 0.10132 Uiso 1. H
H3 0.92740 0.15810 0.85160 0.10132 Uiso 1. H
H4 1.00058 0.20804 0.80344 0.10132 Uiso 1. H
H5 1.03380 0.25790 0.96150 0.10132 Uiso 1. H
H6 1.08110 0.20660 0.90440 0.10132 Uiso 1. H
H7 1.00497 0.15349 0.94922 0.10132 Uiso 1. H
H8 0.85973 0.21734 0.93049 0.10132 Uiso 1. H
H9 0.81473 0.30802 0.90059 0.10132 Uiso 1. H
H10 0.94989 0.39590 0.85100 0.10132 Uiso 1. H
H11 1.00074 0.39957 0.91861 0.10132 Uiso 1. H
H12 1.05034 0.35885 0.85857 0.10132 Uiso 1. H

loop_
_atom_type_symbol
_atom_type_description
_atom_type_scat_dispersion_real
_atom_type_scat_dispersion_imag
_atom_type_scat_source
V V .3005 .5294 International_Tables_Vol_IV_Table_2.3.1
O O .0106 .0060 International_Tables_Vol_IV_Table_2.3.1
N N .0061 .0031 International_Tables_Vol_IV_Table_2.3.1
C C .0033 .0016 International_Tables_Vol_IV_Table_2.3.1
H H .0000 .0000 International_Tables_Vol_IV_Table_2.3.1

loop_
_geom_angle_atom_site_label_1
_geom_angle_atom_site_label_2
_geom_angle_atom_site_label_3
_geom_angle_site_symmetry_1
_geom_angle_site_symmetry_3
_geom_angle
_geom_angle_publ_flag
O1 V1 O9 . . 106.08(13) no
O1 V1 O9 . 3_555 106.08(13) no
O1 V1 O10 . . 107.27(13) no
O1 V1 O10 . 3_555 107.27(13) no
O9 V1 O9 . 3_555 147.84(12) no
O9 V1 O10 . . 77.95(12) no
O9 V1 O10 . 3_555 92.54(12) no
O9 V1 O10 3_555 . 92.54(12) no
O9 V1 O10 3_555 3_555 77.95(12) no
O10 V1 O10 . 3_555 145.46(12) no
O2 V2 O7 . . 107.2(2) no
O2 V2 O12 . . 103.88(15) no
O2 V2 O11 . . 112.35(15) no
O2 V2 O13 . . 101.07(15) no
O7 V2 O12 . . 97.43(14) no
O7 V2 O11 . . 140.12(14) no
O7 V2 O13 . . 91.59(13) no
O12 V2 O11 . . 78.08(13) no
O12 V2 O13 . . 149.53(13) no
O11 V2 O13 . . 76.42(12) no
O3 V3 O7 . 6_566 107.8(2) no
O3 V3 O11 . . 104.42(15) no
O3 V3 O12 . . 112.29(15) no
O3 V3 O14 . 6_566 104.26(15) no
O7 V3 O11 6_566 . 96.44(13) no
O7 V3 O12 6_566 . 139.64(14) no
O7 V3 O14 6_566 6_566 89.44(13) no
O11 V3 O12 . . 77.93(13) no
O11 V3 O14 . 6_566 147.29(13) no
O12 V3 O14 . 6_566 76.91(12) no
O4 V4 O8 . . 106.6(2) no
O4 V4 O11 . . 106.94(15) no
O4 V4 O9 . . 105.84(15) no
O4 V4 O13 . . 105.32(15) no
O8 V4 O11 . . 95.44(14) no
O8 V4 O9 . . 93.56(13) no
O8 V4 O13 . . 148.06(13) no
O11 V4 O9 . . 141.78(13) no
O11 V4 O13 . . 76.46(12) no
O9 V4 O13 . . 76.40(12) no
O5 V5 O8 . 3_555 106.0(2) no
O5 V5 O12 . 8_656 106.4(2) no
O5 V5 O10 . . 107.55(15) no
O5 V5 O14 . . 107.38(15) no
O8 V5 O12 3_555 8_656 94.93(14) no
O8 V5 O10 3_555 . 90.19(13) no
O8 V5 O14 3_555 . 146.56(13) no
O12 V5 O10 8_656 . 142.67(13) no
O12 V5 O14 8_656 . 77.73(12) no
O10 V5 O14 . . 77.83(12) no
O6 V6 O13 . . 107.65(15) no
O6 V6 O14 . . 106.76(15) no
O6 V6 O10 . . 107.34(15) no
O6 V6 O9 . . 107.18(15) no
O13 V6 O14 . . 96.34(13) no
O13 V6 O10 . . 143.66(13) no
O13 V6 O9 . . 81.52(13) no
O14 V6 O10 . . 82.72(12) no
O14 V6 O9 . . 144.95(13) no
O10 V6 O9 . . 79.14(12) no
V2 O7 V3 . 8_656 153.3(2) no
V4 O8 V5 . 3_555 154.0(2) no
V4 O9 V6 . . 101.13(13) no
V4 O9 V1 . . 140.05(15) no
V6 O9 V1 . . 101.03(13) no
V6 O10 V5 . . 99.61(13) no
V6 O10 V1 . . 101.76(13) no
V5 O10 V1 . . 143.6(2) no
V4 O11 V3 . . 151.0(2) no
V4 O11 V2 . . 106.47(14) no
V3 O11 V2 . . 101.16(14) no
V5 O12 V2 6_566 . 151.2(2) no
V5 O12 V3 6_566 . 104.68(14) no
V2 O12 V3 . . 101.39(14) no
V6 O13 V2 . . 140.7(2) no
V6 O13 V4 . . 100.53(14) no
V2 O13 V4 . . 100.63(13) no
V6 O14 V3 . 8_656 142.9(2) no
V6 O14 V5 . . 99.76(13) no
V3 O14 V5 8_656 . 100.67(13) no
C4 N1 C3 . . 110.4(5) no
C4 N1 C2 . . 112.0(5) no
C4 N1 C1 . . 109.8(5) no
C3 N1 C2 . . 109.2(5) no
C3 N1 C1 . . 109.0(5) no
C2 N1 C1 . . 106.4(5) no
H2 C1 H3 . . 121.17 no
H2 C1 H4 . . 95.79 no
H2 C1 N1 . . 111.78 no
H3 C1 H4 . . 112.15 no
H3 C1 N1 . . 97.54 no
H4 C1 N1 . . 120.11 no
H5 C2 H7 . . 112.70 no
H5 C2 H6 . . 111.90 no
H5 C2 N1 . . 99.32 no
H7 C2 H6 . . 107.59 no
H7 C2 N1 . . 120.33 no
H6 C2 N1 . . 104.65 no
H8 C3 H9 . . 114.59 no
H8 C3 H1 . . 112.47 no
H8 C3 N1 . . 97.48 no
H9 C3 H1 . . 104.92 no
H9 C3 N1 . . 117.91 no
H1 C3 N1 . . 109.61 no
H12 C4 H10 . . 110.46 no
H12 C4 H11 . . 108.83 no
H12 C4 N1 . . 110.11 no
H10 C4 H11 . . 108.65 no
H10 C4 N1 . . 109.94 no
H11 C4 N1 . . 108.81 no
C7a N2 C5 . . 112.6(8) no
C7a N2 C8a . . 113.9(9) no
C7a N2 C7b . . 133.1(12) no
C7a N2 C8b . . 33.4(14) no
C7a N2 C6a . . 109.0(8) no
C7a N2 C6b . . 70.2(12) no
C5 N2 C8a . . 111.8(7) no
C5 N2 C7b . . 113.6(10) no
C5 N2 C8b . . 116.3(13) no
C5 N2 C6a . . 106.1(6) no
C5 N2 C6b . . 102.5(11) no
C8a N2 C7b . . 38.6(11) no
C8a N2 C8b . . 130.1(13) no
C8a N2 C6a . . 102.7(7) no
C8a N2 C6b . . 54.2(12) no
C7b N2 C8b . . 123.2(15) no
C7b N2 C6a . . 65.0(10) no
C7b N2 C6b . . 92.2(14) no
C8b N2 C6a . . 76.4(13) no
C8b N2 C6b . . 101.8(16) no
C6a N2 C6b . . 148.7(11) no
N2 C6a C7b . . 54.6(9) no
N2 C6a C8b . . 49.5(10) no
C7b C6a C8b . . 94.5(14) no
C8b C7a N2 . . 76.(2) no
C8b C7a C6b . . 134.(3) no
N2 C7a C6b . . 62.3(12) no
C7b C8a N2 . . 71.0(16) no
C7b C8a C6b . . 142.(2) no
N2 C8a C6b . . 72.1(13) no
C8a C6b N2 . . 53.7(11) no
C8a C6b C7a . . 94.0(17) no
N2 C6b C7a . . 47.5(10) no
C8a C7b N2 . . 70.4(16) no
C8a C7b C6a . . 129.(2) no
N2 C7b C6a . . 60.4(10) no
C7a C8b N2 . . 71.(2) no
C7a C8b C6a . . 124.(3) no
N2 C8b C6a . . 54.1(11) no
O1a C1a O1a . 3_555 112.(2) no
O1a C1a C1a . 6_566 124.1(19) no
O2w O1w O2w 6_567 8_657 103.1(4) no
O2w O1w O1 6_567 6_566 128.4(3) no
O2w O1w O2w 6_567 . 66.0(4) no
O2w O1w O1w 6_567 6_567 51.6(3) no
O2w O1w O2w 8_657 . 66.0(4) no
O1 O1w O2w 6_566 . 130.9(3) no
O2w O1w O2w . 3_555 98.2(4) no
O1w O2w O1w 6_567 . 79.3(4) no
O1w O2w O3 6_567 7_556 147.8(5) no
O1w O2w O2w 6_567 6_567 58.6(4) no
O1w O2w O3 . 7_556 119.3(4) no
O1w O2w O2w . 6_567 55.4(3) no
O3 O2w O2w 7_556 6_567 108.3(4) no
O3 O2w O2w 7_556 8_657 153.3(5) no
O2w O2w O2w 6_567 8_657 89.8(5) no

loop_
_geom_bond_atom_site_label_1
_geom_bond_atom_site_label_2
_geom_bond_site_symmetry_2
_geom_bond_distance
_geom_bond_publ_flag
V1 O1 . 1.615(5) yes
V1 O9 . 1.948(3) yes
V1 O9 3_555 1.948(3) yes
V1 O10 . 1.950(3) yes
V1 O10 3_555 1.950(3) yes
V2 O2 . 1.609(3) yes
V2 O7 . 1.776(3) yes
V2 O12 . 1.908(3) yes
V2 O11 . 1.971(3) yes
V2 O13 . 1.980(3) yes
V3 O3 . 1.616(3) yes
V3 O7 6_566 1.826(3) yes
V3 O11 . 1.915(3) yes
V3 O12 . 1.971(3) yes
V3 O14 6_566 1.979(3) yes
V4 O4 . 1.613(4) yes
V4 O8 . 1.793(3) yes
V4 O11 . 1.898(3) yes
V4 O9 . 1.929(3) yes
V4 O13 . 2.047(3) yes
V5 O5 . 1.613(3) yes
V5 O8 3_555 1.839(3) yes
V5 O12 8_656 1.905(3) yes
V5 O10 . 1.938(3) yes
V5 O14 . 2.007(3) yes
V6 O6 . 1.620(3) yes
V6 O13 . 1.831(3) yes
V6 O14 . 1.837(3) yes
V6 O10 . 1.913(3) yes
V6 O9 . 1.936(3) yes
N1 C4 . 1.471(9) no
N1 C3 . 1.479(8) no
N1 C2 . 1.505(7) no
N1 C1 . 1.506(8) no
C1 H2 . .957 no
C1 H3 . .974 no
C1 H4 . 1.015 no
C2 H5 . .889 no
C2 H7 . 1.021 no
C2 H6 . 1.031 no
C3 H8 . .883 no
C3 H9 . 1.019 no
C3 H1 . 1.148 no
C4 H12 . .923 no
C4 H10 . .976 no
C4 H11 . 1.034 no
N2 C7a . 1.462(13) no
N2 C5 . 1.485(10) no
N2 C8a . 1.488(13) no
N2 C7b . 1.49(2) no
N2 C8b . 1.50(3) no
N2 C6a . 1.594(12) no
N2 C6b . 1.76(3) no
C1a O1a . 1.22(4) no
C1a C1a 6_566 1.59(4) no
O1 O1w 6_566 2.712(10) yes
O3 O2w 7_666 2.825(11) yes
O1w O2w 6_567 2.671(13) yes
O1w O2w 8_657 2.671(13) no
O1w O2w . 2.768(13) yes
O1w O2w 3_555 2.768(13) no
O2w O2w 6_567 2.96(2) yes
O2w O2w 8_657 2.96(2) no
